data_4118842
loop_
_publ_author_name
'Evan R. King'
'Graham T. Sazama'
'Theodore A. Betley'

_publ_contact_author_address
;Department of Chemistry and Chemical Biology
Harvard University
Mallinckrodt 306E
12 Oxford Street
Cambridge, MA 02139
;
_publ_contact_author_email betley@chemistry.harvard.edu
_publ_contact_author_name 'Professor Theodore A. Betley'
_publ_contact_author_phone 617-496-9944
_publ_section_title
;
 Co(III) Imidos Exhibiting Spin Crossover and C-H Bond Activation
;
_journal_name_full 'Journal of the American Chemical Society'
_journal_page_first 17858
_journal_page_last 17861
_journal_paper_doi 10.1021/ja307699u
_journal_volume 134
_journal_year 2012
_chemical_formula_moiety 'C71 H54 Co N3'
_chemical_formula_sum 'C71 H54 Co N3'
_chemical_formula_weight 1008.10
_chemical_name_common (ArDpme)Co(py)
_chemical_name_systematic
; 
5-mesityl-1,9-bis(2,4,6-triphenylphenyl)dipyrrinatocobalt(I) pyridine
;
_space_group_IT_number 15
_symmetry_cell_setting monoclinic
_symmetry_space_group_name_Hall '-C 2yc'
_symmetry_space_group_name_H-M 'C 1 2/c 1'
_atom_sites_solution_hydrogens geom
_atom_sites_solution_primary direct
_atom_sites_solution_secondary difmap
_audit_creation_method SHELXL-97
_cell_angle_alpha 90.00
_cell_angle_beta 94.802(2)
_cell_angle_gamma 90.00
_cell_formula_units_Z 4
_cell_length_a 20.485(2)
_cell_length_b 17.5727(17)
_cell_length_c 14.6905(15)
_cell_measurement_reflns_used 6205
_cell_measurement_temperature 100(2)
_cell_measurement_theta_max 25.6114
_cell_measurement_theta_min 2.3180
_cell_volume 5269.7(9)
_computing_cell_refinement 'SAINT 7.46A (Bruker-AXS, 2009)'
_computing_data_collection 'APEX2 v2009.3.0 (Bruker-AXS, 2009)'
_computing_data_reduction 'SAINT 7.46A (Bruker-AXS, 2009)'
_computing_molecular_graphics 'Bruker SHELXTL'
_computing_publication_material 'Bruker SHELXTL'
_computing_structure_refinement 'SHELXL-97 (Sheldrick, 2008)'
_computing_structure_solution 'SHELXS-97 (Sheldrick, 2008)'
_diffrn_ambient_temperature 100(2)
_diffrn_measured_fraction_theta_full 1.000
_diffrn_measured_fraction_theta_max 1.000
_diffrn_measurement_device_type 'Bruker D8 goniometer with CCD area detector'
_diffrn_measurement_method 'omega and phi scans'
_diffrn_radiation_monochromator graphite
_diffrn_radiation_source 'fine-focus sealed tube'
_diffrn_radiation_type MoK\a
_diffrn_radiation_wavelength 0.71073
_diffrn_reflns_av_R_equivalents 0.0795
_diffrn_reflns_av_sigmaI/netI 0.0481
_diffrn_reflns_limit_h_max 26
_diffrn_reflns_limit_h_min -26
_diffrn_reflns_limit_k_max 22
_diffrn_reflns_limit_k_min -22
_diffrn_reflns_limit_l_max 19
_diffrn_reflns_limit_l_min -19
_diffrn_reflns_number 44229
_diffrn_reflns_theta_full 27.48
_diffrn_reflns_theta_max 27.48
_diffrn_reflns_theta_min 1.53
_exptl_absorpt_coefficient_mu 0.373
_exptl_absorpt_correction_T_max 0.942
_exptl_absorpt_correction_T_min 0.942
_exptl_absorpt_correction_type multi-scan
_exptl_absorpt_process_details 'SADABS (Bruker AXS, 2009)'
_exptl_crystal_colour 'dark purple'
_exptl_crystal_density_diffrn 1.271
_exptl_crystal_description prism
_exptl_crystal_F_000 2112
_exptl_crystal_size_max 0.16
_exptl_crystal_size_mid 0.16
_exptl_crystal_size_min 0.16
_refine_diff_density_max 0.623
_refine_diff_density_min -1.866
_refine_diff_density_rms 0.119
_refine_ls_extinction_method none
_refine_ls_goodness_of_fit_ref 1.047
_refine_ls_hydrogen_treatment constr
_refine_ls_matrix_type full
_refine_ls_number_parameters 344
_refine_ls_number_reflns 6045
_refine_ls_number_restraints 0
_refine_ls_restrained_S_all 1.047
_refine_ls_R_factor_all 0.1043
_refine_ls_R_factor_gt 0.0743
_refine_ls_shift/su_max 0.000
_refine_ls_shift/su_mean 0.000
_refine_ls_structure_factor_coef Fsqd
_refine_ls_weighting_details 'calc w=1/[\s^2^(Fo^2^)+(0.1234P)^2^+33.5892P] where P=(Fo^2^+2Fc^2^)/3'
_refine_ls_weighting_scheme calc
_refine_ls_wR_factor_gt 0.2230
_refine_ls_wR_factor_ref 0.2461
_reflns_number_gt 4374
_reflns_number_total 6045
_reflns_threshold_expression >2sigma(I)
_cod_data_source_file ja307699u_si_002_2.cif
_cod_data_source_block ArDpmeCoPy
_cod_original_sg_symbol_H-M 'C 2/c'
_cod_database_code 4118842

loop_
_symmetry_equiv_pos_as_xyz
'x, y, z'
'-x, y, -z+1/2'
'x+1/2, y+1/2, z'
'-x+1/2, y+1/2, -z+1/2'
'-x, -y, -z'
'x, -y, z-1/2'
'-x+1/2, -y+1/2, -z'
'x+1/2, -y+1/2, z-1/2'

loop_
_atom_site_label
_atom_site_type_symbol
_atom_site_fract_x
_atom_site_fract_y
_atom_site_fract_z
_atom_site_U_iso_or_equiv
_atom_site_adp_type
_atom_site_occupancy
_atom_site_symmetry_multiplicity
_atom_site_calc_flag
_atom_site_refinement_flags
Co1 Co 0.5000 0.21737(5) 0.2500 0.0293(3) Uani 1 2 d S
N1 N 0.55818(13) 0.29214(15) 0.31398(19) 0.0128(6) Uani 1 1 d .
N2 N 0.5000 0.1069(2) 0.2500 0.0188(9) Uani 1 2 d S
C1 C 0.61155(16) 0.28233(19) 0.3708(2) 0.0142(7) Uani 1 1 d .
C2 C 0.64094(17) 0.3528(2) 0.3986(3) 0.0187(7) Uani 1 1 d .
H2 H 0.6797 0.3598 0.4380 0.022 Uiso 1 1 calc R
C3 C 0.60240(17) 0.4086(2) 0.3575(2) 0.0174(7) Uani 1 1 d .
H3 H 0.6089 0.4620 0.3630 0.021 Uiso 1 1 calc R
C4 C 0.55037(16) 0.37083(18) 0.3045(2) 0.0146(7) Uani 1 1 d .
C5 C 0.5000 0.4064(3) 0.2500 0.0144(9) Uani 1 2 d S
C6 C 0.5564(2) 0.0670(2) 0.2562(3) 0.0272(9) Uani 1 1 d .
H6 H 0.5966 0.0941 0.2608 0.033 Uiso 1 1 calc R
C7 C 0.5580(3) -0.0117(3) 0.2561(4) 0.0510(15) Uani 1 1 d .
H7 H 0.5986 -0.0381 0.2603 0.061 Uiso 1 1 calc R
C8 C 0.5000 -0.0509(4) 0.2500 0.069(3) Uani 1 2 d S
H8 H 0.5000 -0.1050 0.2500 0.083 Uiso 1 2 calc SR
C9 C 0.63551(16) 0.20700(19) 0.4031(2) 0.0134(6) Uani 1 1 d .
C10 C 0.69922(16) 0.18469(19) 0.3840(2) 0.0147(7) Uani 1 1 d .
C11 C 0.72651(16) 0.11816(19) 0.4232(2) 0.0149(7) Uani 1 1 d .
H11 H 0.7691 0.1030 0.4093 0.018 Uiso 1 1 calc R
C12 C 0.69288(16) 0.07394(19) 0.4817(2) 0.0145(7) Uani 1 1 d .
C13 C 0.62855(16) 0.09425(19) 0.4962(2) 0.0155(7) Uani 1 1 d .
H13 H 0.6041 0.0626 0.5333 0.019 Uiso 1 1 calc R
C14 C 0.59911(16) 0.15992(19) 0.4575(2) 0.0143(7) Uani 1 1 d .
C15 C 0.73765(17) 0.23157(19) 0.3237(2) 0.0162(7) Uani 1 1 d .
C16 C 0.7113(2) 0.2523(2) 0.2362(3) 0.0227(8) Uani 1 1 d .
H16 H 0.6685 0.2362 0.2146 0.027 Uiso 1 1 calc R
C17 C 0.7485(2) 0.2970(2) 0.1805(3) 0.0301(9) Uani 1 1 d .
H17 H 0.7309 0.3107 0.1209 0.036 Uiso 1 1 calc R
C18 C 0.8102(2) 0.3210(2) 0.2115(3) 0.0319(10) Uani 1 1 d .
H18 H 0.8350 0.3512 0.1734 0.038 Uiso 1 1 calc R
C19 C 0.8361(2) 0.3014(2) 0.2980(3) 0.0290(9) Uani 1 1 d .
H19 H 0.8784 0.3189 0.3197 0.035 Uiso 1 1 calc R
C20 C 0.80035(19) 0.2559(2) 0.3538(3) 0.0224(8) Uani 1 1 d .
H20 H 0.8190 0.2414 0.4127 0.027 Uiso 1 1 calc R
C21 C 0.72658(16) 0.00985(19) 0.5321(3) 0.0160(7) Uani 1 1 d .
C22 C 0.76736(18) -0.0394(2) 0.4894(3) 0.0215(8) Uani 1 1 d .
H22 H 0.7716 -0.0346 0.4257 0.026 Uiso 1 1 calc R
C23 C 0.8021(2) -0.0958(2) 0.5396(3) 0.0292(9) Uani 1 1 d .
H23 H 0.8303 -0.1287 0.5098 0.035 Uiso 1 1 calc R
C24 C 0.7961(2) -0.1044(2) 0.6317(3) 0.0313(10) Uani 1 1 d .
H24 H 0.8200 -0.1430 0.6653 0.038 Uiso 1 1 calc R
C25 C 0.7554(2) -0.0566(2) 0.6745(3) 0.0315(9) Uani 1 1 d .
H25 H 0.7506 -0.0628 0.7378 0.038 Uiso 1 1 calc R
C26 C 0.7209(2) 0.0011(2) 0.6254(3) 0.0245(8) Uani 1 1 d .
H26 H 0.6934 0.0345 0.6559 0.029 Uiso 1 1 calc R
C27 C 0.53051(17) 0.1775(2) 0.4768(2) 0.0170(7) Uani 1 1 d .
C28 C 0.51150(18) 0.2507(2) 0.5001(3) 0.0215(8) Uani 1 1 d .
H28 H 0.5431 0.2903 0.5051 0.026 Uiso 1 1 calc R
C29 C 0.4468(2) 0.2665(2) 0.5161(3) 0.0291(9) Uani 1 1 d .
H29 H 0.4347 0.3164 0.5329 0.035 Uiso 1 1 calc R
C30 C 0.39988(19) 0.2091(3) 0.5075(3) 0.0296(9) Uani 1 1 d .
H30 H 0.3554 0.2201 0.5163 0.036 Uiso 1 1 calc R
C31 C 0.41818(19) 0.1360(3) 0.4862(3) 0.0284(9) Uani 1 1 d .
H31 H 0.3864 0.0965 0.4816 0.034 Uiso 1 1 calc R
C32 C 0.48325(18) 0.1201(2) 0.4714(3) 0.0229(8) Uani 1 1 d .
H32 H 0.4955 0.0696 0.4575 0.027 Uiso 1 1 calc R
C33 C 0.5000 0.4913(3) 0.2500 0.0155(9) Uani 1 2 d S
C34 C 0.46158(18) 0.5311(2) 0.3088(3) 0.0216(8) Uani 1 1 d .
C35 C 0.4619(2) 0.6103(2) 0.3066(3) 0.0264(9) Uani 1 1 d .
H35 H 0.4351 0.6375 0.3451 0.032 Uiso 1 1 calc R
C36 C 0.5000 0.6506(3) 0.2500 0.0266(12) Uani 1 2 d S
C37 C 0.4205(2) 0.4901(2) 0.3732(3) 0.0369(11) Uani 1 1 d .
H37A H 0.4022 0.5269 0.4142 0.055 Uiso 1 1 calc R
H37B H 0.4477 0.4533 0.4092 0.055 Uiso 1 1 calc R
H37C H 0.3848 0.4633 0.3381 0.055 Uiso 1 1 calc R
C38 C 0.5000 0.7363(3) 0.2500 0.0393(16) Uani 1 2 d S
H38A H 0.5414 0.7549 0.2803 0.059 Uiso 0.50 1 calc PR
H38B H 0.4634 0.7549 0.2828 0.059 Uiso 0.50 1 calc PR
H38C H 0.4952 0.7549 0.1869 0.059 Uiso 0.50 1 calc PR

loop_
_atom_site_aniso_label
_atom_site_aniso_U_11
_atom_site_aniso_U_22
_atom_site_aniso_U_33
_atom_site_aniso_U_23
_atom_site_aniso_U_13
_atom_site_aniso_U_12
Co1 0.0287(4) 0.0219(4) 0.0369(5) 0.000 -0.0001(3) 0.000
N1 0.0117(13) 0.0077(12) 0.0189(14) -0.0006(10) 0.0009(11) -0.0009(10)
N2 0.023(2) 0.0100(19) 0.023(2) 0.000 0.0036(17) 0.000
C1 0.0120(15) 0.0125(15) 0.0183(16) 0.0015(12) 0.0031(12) 0.0007(12)
C2 0.0151(16) 0.0161(17) 0.0242(18) -0.0008(13) -0.0026(14) -0.0045(13)
C3 0.0161(16) 0.0125(16) 0.0233(18) -0.0012(13) 0.0008(13) -0.0048(13)
C4 0.0135(15) 0.0089(15) 0.0217(17) 0.0006(12) 0.0037(13) 0.0001(12)
C5 0.015(2) 0.011(2) 0.018(2) 0.000 0.0066(18) 0.000
C6 0.030(2) 0.0218(19) 0.031(2) 0.0024(16) 0.0101(17) 0.0033(16)
C7 0.054(3) 0.024(2) 0.080(4) 0.010(2) 0.033(3) 0.018(2)
C8 0.073(6) 0.012(3) 0.130(9) 0.000 0.052(6) 0.000
C9 0.0120(15) 0.0120(15) 0.0160(16) -0.0009(12) -0.0007(12) -0.0011(12)
C10 0.0132(16) 0.0149(16) 0.0158(16) -0.0001(12) 0.0008(12) -0.0001(12)
C11 0.0104(15) 0.0163(16) 0.0183(16) -0.0016(13) 0.0022(12) 0.0008(12)
C12 0.0144(16) 0.0122(15) 0.0169(16) 0.0008(12) 0.0011(12) 0.0021(12)
C13 0.0140(16) 0.0139(16) 0.0190(17) 0.0020(13) 0.0032(13) 0.0003(13)
C14 0.0109(15) 0.0143(15) 0.0177(16) -0.0008(12) 0.0021(12) -0.0002(12)
C15 0.0143(16) 0.0136(16) 0.0214(17) -0.0022(13) 0.0063(13) 0.0009(13)
C16 0.0244(19) 0.0206(18) 0.0237(19) 0.0020(14) 0.0054(15) -0.0015(15)
C17 0.043(3) 0.026(2) 0.0222(19) 0.0061(16) 0.0083(18) -0.0008(18)
C18 0.047(3) 0.0195(19) 0.033(2) -0.0019(16) 0.025(2) -0.0104(18)
C19 0.026(2) 0.028(2) 0.036(2) -0.0074(17) 0.0167(17) -0.0117(17)
C20 0.0214(19) 0.0219(18) 0.0251(19) -0.0023(15) 0.0086(15) -0.0045(15)
C21 0.0115(15) 0.0115(15) 0.0248(18) 0.0017(13) 0.0011(13) -0.0002(12)
C22 0.0176(17) 0.0177(17) 0.029(2) -0.0003(15) 0.0021(15) 0.0028(14)
C23 0.0222(19) 0.0185(18) 0.046(3) 0.0000(17) 0.0001(18) 0.0075(15)
C24 0.027(2) 0.0208(19) 0.044(3) 0.0108(17) -0.0075(18) 0.0022(16)
C25 0.039(2) 0.027(2) 0.028(2) 0.0121(17) 0.0023(18) 0.0043(18)
C26 0.0262(19) 0.0225(19) 0.0254(19) 0.0052(15) 0.0062(16) 0.0050(15)
C27 0.0135(16) 0.0180(17) 0.0198(17) 0.0041(13) 0.0041(13) 0.0004(13)
C28 0.0172(17) 0.0199(18) 0.028(2) 0.0010(14) 0.0061(15) 0.0025(14)
C29 0.024(2) 0.029(2) 0.036(2) 0.0043(17) 0.0099(17) 0.0099(16)
C30 0.0151(18) 0.040(2) 0.035(2) 0.0096(18) 0.0102(16) 0.0078(17)
C31 0.0158(18) 0.034(2) 0.037(2) 0.0075(18) 0.0083(16) -0.0047(16)
C32 0.0169(17) 0.0219(18) 0.030(2) 0.0046(15) 0.0046(15) -0.0019(14)
C33 0.014(2) 0.010(2) 0.022(2) 0.000 0.0000(18) 0.000
C34 0.0219(18) 0.0146(17) 0.030(2) -0.0029(14) 0.0090(15) -0.0022(14)
C35 0.025(2) 0.0151(18) 0.040(2) -0.0084(16) 0.0072(17) -0.0001(15)
C36 0.023(3) 0.014(2) 0.043(3) 0.000 0.000(2) 0.000
C37 0.046(3) 0.022(2) 0.048(3) -0.0089(18) 0.033(2) -0.0055(19)
C38 0.043(4) 0.010(3) 0.066(5) 0.000 0.010(3) 0.000

loop_
_atom_type_symbol
_atom_type_description
_atom_type_scat_dispersion_real
_atom_type_scat_dispersion_imag
_atom_type_scat_source
C C 0.0033 0.0016 'International Tables Vol C Tables 4.2.6.8 and 6.1.1.4'
H H 0.0000 0.0000 'International Tables Vol C Tables 4.2.6.8 and 6.1.1.4'
Co Co 0.3494 0.9721 'International Tables Vol C Tables 4.2.6.8 and 6.1.1.4'
N N 0.0061 0.0033 'International Tables Vol C Tables 4.2.6.8 and 6.1.1.4'

loop_
_geom_angle_atom_site_label_1
_geom_angle_atom_site_label_2
_geom_angle_atom_site_label_3
_geom_angle
_geom_angle_site_symmetry_1
_geom_angle_site_symmetry_3
N2 Co1 N1 132.09(8) . 2_655
N2 Co1 N1 132.09(8) . .
N1 Co1 N1 95.82(16) 2_655 .
C1 N1 C4 105.8(3) . .
C1 N1 Co1 130.4(2) . .
C4 N1 Co1 123.8(2) . .
C6 N2 C6 117.4(5) 2_655 .
C6 N2 Co1 121.3(2) 2_655 .
C6 N2 Co1 121.3(2) . .
N1 C1 C2 111.9(3) . .
N1 C1 C9 123.5(3) . .
C2 C1 C9 124.6(3) . .
C3 C2 C1 106.4(3) . .
C3 C2 H2 126.8 . .
C1 C2 H2 126.8 . .
C2 C3 C4 106.5(3) . .
C2 C3 H3 126.8 . .
C4 C3 H3 126.8 . .
N1 C4 C5 124.9(3) . .
N1 C4 C3 109.4(3) . .
C5 C4 C3 125.7(3) . .
C4 C5 C4 126.9(4) . 2_655
C4 C5 C33 116.5(2) . .
C4 C5 C33 116.5(2) 2_655 .
N2 C6 C7 122.7(4) . .
N2 C6 H6 118.6 . .
C7 C6 H6 118.6 . .
C8 C7 C6 118.8(5) . .
C8 C7 H7 120.6 . .
C6 C7 H7 120.6 . .
C7 C8 C7 119.7(6) 2_655 .
C7 C8 H8 120.2 2_655 .
C7 C8 H8 120.2 . .
C14 C9 C10 119.4(3) . .
C14 C9 C1 122.2(3) . .
C10 C9 C1 118.2(3) . .
C11 C10 C9 119.6(3) . .
C11 C10 C15 119.8(3) . .
C9 C10 C15 120.6(3) . .
C12 C11 C10 121.5(3) . .
C12 C11 H11 119.3 . .
C10 C11 H11 119.3 . .
C11 C12 C13 118.4(3) . .
C11 C12 C21 120.0(3) . .
C13 C12 C21 121.5(3) . .
C12 C13 C14 121.9(3) . .
C12 C13 H13 119.1 . .
C14 C13 H13 119.1 . .
C13 C14 C9 119.0(3) . .
C13 C14 C27 118.4(3) . .
C9 C14 C27 122.6(3) . .
C20 C15 C16 119.2(3) . .
C20 C15 C10 120.1(3) . .
C16 C15 C10 120.7(3) . .
C15 C16 C17 119.6(4) . .
C15 C16 H16 120.2 . .
C17 C16 H16 120.2 . .
C18 C17 C16 120.6(4) . .
C18 C17 H17 119.7 . .
C16 C17 H17 119.7 . .
C17 C18 C19 120.1(4) . .
C17 C18 H18 120.0 . .
C19 C18 H18 120.0 . .
C18 C19 C20 120.3(4) . .
C18 C19 H19 119.9 . .
C20 C19 H19 119.9 . .
C15 C20 C19 120.3(4) . .
C15 C20 H20 119.8 . .
C19 C20 H20 119.8 . .
C22 C21 C26 118.7(3) . .
C22 C21 C12 121.2(3) . .
C26 C21 C12 120.0(3) . .
C21 C22 C23 120.2(4) . .
C21 C22 H22 119.9 . .
C23 C22 H22 119.9 . .
C24 C23 C22 121.0(4) . .
C24 C23 H23 119.5 . .
C22 C23 H23 119.5 . .
C25 C24 C23 119.4(4) . .
C25 C24 H24 120.3 . .
C23 C24 H24 120.3 . .
C24 C25 C26 120.5(4) . .
C24 C25 H25 119.8 . .
C26 C25 H25 119.8 . .
C21 C26 C25 120.3(4) . .
C21 C26 H26 119.8 . .
C25 C26 H26 119.8 . .
C28 C27 C32 118.3(3) . .
C28 C27 C14 121.7(3) . .
C32 C27 C14 120.0(3) . .
C29 C28 C27 121.0(4) . .
C29 C28 H28 119.5 . .
C27 C28 H28 119.5 . .
C30 C29 C28 120.0(4) . .
C30 C29 H29 120.0 . .
C28 C29 H29 120.0 . .
C31 C30 C29 119.7(4) . .
C31 C30 H30 120.1 . .
C29 C30 H30 120.1 . .
C30 C31 C32 120.2(4) . .
C30 C31 H31 119.9 . .
C32 C31 H31 119.9 . .
C27 C32 C31 120.8(4) . .
C27 C32 H32 119.6 . .
C31 C32 H32 119.6 . .
C34 C33 C34 120.2(4) . 2_655
C34 C33 C5 119.9(2) . .
C34 C33 C5 119.9(2) 2_655 .
C35 C34 C33 118.7(4) . .
C35 C34 C37 119.9(3) . .
C33 C34 C37 121.4(3) . .
C36 C35 C34 122.0(4) . .
C36 C35 H35 119.0 . .
C34 C35 H35 119.0 . .
C35 C36 C35 118.4(5) 2_655 .
C35 C36 C38 120.8(2) 2_655 .
C35 C36 C38 120.8(2) . .
C34 C37 H37A 109.5 . .
C34 C37 H37B 109.5 . .
H37A C37 H37B 109.5 . .
C34 C37 H37C 109.5 . .
H37A C37 H37C 109.5 . .
H37B C37 H37C 109.5 . .
C36 C38 H38A 109.5 . .
C36 C38 H38B 109.5 . .
H38A C38 H38B 109.5 . .
C36 C38 H38C 109.5 . .
H38A C38 H38C 109.5 . .
H38B C38 H38C 109.5 . .

loop_
_geom_bond_atom_site_label_1
_geom_bond_atom_site_label_2
_geom_bond_distance
_geom_bond_site_symmetry_2
Co1 N2 1.942(4) .
Co1 N1 1.960(3) 2_655
Co1 N1 1.960(3) .
N1 C1 1.330(4) .
N1 C4 1.397(4) .
N2 C6 1.346(5) 2_655
N2 C6 1.346(5) .
C1 C2 1.422(5) .
C1 C9 1.476(4) .
C2 C3 1.367(5) .
C2 H2 0.9500 .
C3 C4 1.430(5) .
C3 H3 0.9500 .
C4 C5 1.400(4) .
C5 C4 1.400(4) 2_655
C5 C33 1.492(6) .
C6 C7 1.384(6) .
C6 H6 0.9500 .
C7 C8 1.370(7) .
C7 H7 0.9500 .
C8 C7 1.370(7) 2_655
C8 H8 0.9500 .
C9 C14 1.407(5) .
C9 C10 1.413(5) .
C10 C11 1.399(5) .
C10 C15 1.484(5) .
C11 C12 1.385(5) .
C11 H11 0.9500 .
C12 C13 1.399(5) .
C12 C21 1.486(5) .
C13 C14 1.400(5) .
C13 H13 0.9500 .
C14 C27 1.489(5) .
C15 C20 1.390(5) .
C15 C16 1.400(5) .
C16 C17 1.403(6) .
C16 H16 0.9500 .
C17 C18 1.373(7) .
C17 H17 0.9500 .
C18 C19 1.379(7) .
C18 H18 0.9500 .
C19 C20 1.396(5) .
C19 H19 0.9500 .
C20 H20 0.9500 .
C21 C22 1.389(5) .
C21 C26 1.394(5) .
C22 C23 1.395(5) .
C22 H22 0.9500 .
C23 C24 1.377(7) .
C23 H23 0.9500 .
C24 C25 1.372(7) .
C24 H24 0.9500 .
C25 C26 1.402(5) .
C25 H25 0.9500 .
C26 H26 0.9500 .
C27 C28 1.394(5) .
C27 C32 1.396(5) .
C28 C29 1.393(5) .
C28 H28 0.9500 .
C29 C30 1.391(6) .
C29 H29 0.9500 .
C30 C31 1.381(6) .
C30 H30 0.9500 .
C31 C32 1.397(5) .
C31 H31 0.9500 .
C32 H32 0.9500 .
C33 C34 1.403(4) .
C33 C34 1.403(4) 2_655
C34 C35 1.392(5) .
C34 C37 1.502(6) .
C35 C36 1.381(5) .
C35 H35 0.9500 .
C36 C35 1.381(5) 2_655
C36 C38 1.506(7) .
C37 H37A 0.9800 .
C37 H37B 0.9800 .
C37 H37C 0.9800 .
C38 H38A 0.9800 .
C38 H38B 0.9800 .
C38 H38C 0.9800 .
